data_7113724
loop_
_publ_author_name
'Taylor, Patrick'
'Serwinski, Paul R.'
'Lahti, Paul M.'

_publ_section_title
;
 Molecular recognition for stable organic radicals --
 2-(6-uradinyl)-4,4,5,5-tetramethyl-4,5-dihydro-1H-imidazole-1-oxyl
;
_journal_coden_ASTM CHCOFS
_journal_issue 12
_journal_name_full
;
 Chemical Communications (Cambridge, United Kingdom)
;
_journal_page_first 1400
_journal_page_last 1401
_journal_paper_doi 10.1039/b302901h
_journal_year 2003
_chemical_compound_source 'Local laboratory'
_chemical_formula_moiety 'C11 H15 N4 O3 '
_chemical_formula_sum 'C11 H15 N4 O3'
_chemical_formula_weight 251.266
_chemical_name_systematic
;
 6-uradinyl-4,4,5,5-tetramethyl-4,5-dihydro-1H-imidazole-1-oxyl
;
_space_group_IT_number 15
_symmetry_cell_setting monoclinic
_symmetry_space_group_name_Hall '-C 2yc'
_symmetry_space_group_name_H-M 'C 1 2/c 1'
_atom_sites_solution_primary direct
_atom_sites_solution_secondary difmap
_cell_angle_alpha 90.00
_cell_angle_beta 109.701(3)
_cell_angle_gamma 90.00
_cell_formula_units_Z 8
_cell_length_a 13.3744(9)
_cell_length_b 13.6012(9)
_cell_length_c 15.1086(13)
_cell_measurement_reflns_used 2209
_cell_measurement_temperature 298
_cell_measurement_theta_max 25.028
_cell_measurement_theta_min 4.076
_cell_volume 2587.5(3)
_computing_cell_refinement 'HKL Scalepack (Otwinowski & Minor 1997)'
_computing_data_collection KappaCCD
_computing_data_reduction 'Denzo and Scalepak (Otwinowski & Minor, 1997)'
_computing_structure_refinement 'SHELXL-97 (Sheldrick, 1997)'
_computing_structure_solution 'SIR92 (Altomare et al., 1994)'
_diffrn_ambient_temperature 298
_diffrn_measured_fraction_theta_full 0.977
_diffrn_measured_fraction_theta_max 0.977
_diffrn_measurement_device KappaCCD
_diffrn_measurement_method CCD
_diffrn_orient_matrix_type X==UH
_diffrn_orient_matrix_UB_11 -0.04521
_diffrn_orient_matrix_UB_12 0.05316
_diffrn_orient_matrix_UB_13 -0.03791
_diffrn_orient_matrix_UB_21 0.03423
_diffrn_orient_matrix_UB_22 -0.01589
_diffrn_orient_matrix_UB_23 -0.06310
_diffrn_orient_matrix_UB_31 -0.05834
_diffrn_orient_matrix_UB_32 -0.03118
_diffrn_orient_matrix_UB_33 -0.02379
_diffrn_radiation_source 'fine-focus sealed tube'
_diffrn_radiation_type ' MoK\a'
_diffrn_radiation_wavelength 0.71073
_diffrn_reflns_av_R_equivalents 0.0249
_diffrn_reflns_limit_h_max 15
_diffrn_reflns_limit_h_min -15
_diffrn_reflns_limit_k_max 16
_diffrn_reflns_limit_k_min -15
_diffrn_reflns_limit_l_max 17
_diffrn_reflns_limit_l_min -17
_diffrn_reflns_number 4041
_diffrn_reflns_theta_full 25.05
_diffrn_reflns_theta_max 25.05
_diffrn_reflns_theta_min 4.30
_exptl_absorpt_coefficient_mu 0.096
_exptl_absorpt_correction_type none
_exptl_crystal_colour reddish
_exptl_crystal_density_diffrn 1.290
_exptl_crystal_density_method 'not measured'
_exptl_crystal_description Cube
_exptl_crystal_F_000 1064
_exptl_crystal_size_max 0.35
_exptl_crystal_size_mid 0.35
_exptl_crystal_size_min 0.20
_refine_diff_density_max 0.397
_refine_diff_density_min -0.296
_refine_diff_density_rms 0.046
_refine_ls_extinction_method none
_refine_ls_goodness_of_fit_ref 1.111
_refine_ls_hydrogen_treatment noref
_refine_ls_matrix_type full
_refine_ls_number_parameters 163
_refine_ls_number_reflns 2244
_refine_ls_number_restraints 0
_refine_ls_restrained_S_all 1.111
_refine_ls_R_factor_all 0.1110
_refine_ls_R_factor_gt 0.0865
_refine_ls_shift/su_max 0.001
_refine_ls_shift/su_mean 0.000
_refine_ls_structure_factor_coef Fsqd
_refine_ls_weighting_details 'calc w==1/[\s^2^(Fo^2^)+(0.1340P)^2^+2.2453P] where P==(Fo^2^+2Fc^2^)/3'
_refine_ls_weighting_scheme calc
_refine_ls_wR_factor_gt 0.2416
_refine_ls_wR_factor_ref 0.2667
_reflns_number_gt 1643
_reflns_number_total 2244
_reflns_threshold_expression >2sigma(I)
_cod_duplicate_entry 7103711
_cod_data_source_file b302901h.txt
_cod_data_source_block compound
_cod_depositor_comments
;
The following automatic conversions were performed:

'_symmetry_cell_setting' value 'Monoclinic' changed to 'monoclinic'
according to
/usr/data/users/saulius/automatic-downloads/retrospective/RSC/lib/dictionaries/cif_core.dic
dictionary named 'cif_core.dic' version 2.4.2 from 2011-04-26.

Automatic conversion script
Id: cif_fix_values 2281 2013-09-26 08:29:07Z andrius 
;
_cod_original_sg_symbol_H-M 'C 2/c         '
_cod_original_formula_sum 'C11 H15 N4 O3 '
_cod_database_code 7113724

loop_
_symmetry_equiv_pos_as_xyz
+X,+Y,+Z
-X,-Y,-Z
'-X+ 1/2,-Y+ 1/2,-Z'
'+X+ 1/2,+Y+ 1/2,+Z'
'-X,+Y,-Z+ 1/2'
'+X,-Y,+Z+ 1/2'
'+X+ 1/2,-Y+ 1/2,+Z+ 1/2'
'-X+ 1/2,+Y+ 1/2,-Z+ 1/2'

loop_
_atom_site_label
_atom_site_type_symbol
_atom_site_fract_x
_atom_site_fract_y
_atom_site_fract_z
_atom_site_U_iso_or_equiv
_atom_site_adp_type
_atom_site_occupancy
_atom_site_symmetry_multiplicity
_atom_site_calc_flag
_atom_site_refinement_flags
O1 O 0.5472(2) 0.4106(2) 0.58440(18) 0.0917(9) Uani 1 1 d .
O2 O 0.1992(2) 0.4827(3) 0.4392(2) 0.1200(12) Uani 1 1 d .
O3 O 0.1227(2) 0.2218(3) 0.6269(2) 0.1178(12) Uani 1 1 d .
N1 N 0.3725(2) 0.4485(2) 0.5145(2) 0.0817(9) Uani 1 1 d .
N2 N 0.2428(3) 0.3638(3) 0.5602(3) 0.0999(11) Uani 1 1 d .
N3 N 0.2105(2) 0.2097(2) 0.6921(2) 0.0818(9) Uani 1 1 d .
N4 N 0.3850(2) 0.2197(2) 0.76811(19) 0.0758(8) Uani 1 1 d .
C1 C 0.3216(3) 0.3147(2) 0.6243(2) 0.0666(8) Uani 1 1 d .
C2 C 0.4247(2) 0.3304(2) 0.63038(19) 0.0553(7) Uani 1 1 d .
C3 C 0.4542(3) 0.3967(3) 0.5767(2) 0.0752(10) Uani 1 1 d .
C4 C 0.2662(3) 0.4351(3) 0.4992(3) 0.0837(10) Uani 1 1 d .
C5 C 0.3078(3) 0.2472(3) 0.6953(2) 0.0691(9) Uani 1 1 d .
C6 C 0.2224(3) 0.1631(4) 0.7848(3) 0.0933(12) Uani 1 1 d .
C7 C 0.3437(3) 0.1478(3) 0.8225(3) 0.0837(11) Uani 1 1 d .
C8 C 0.1558(4) 0.0696(5) 0.7670(4) 0.137(2) Uani 1 1 d .
C9 C 0.1834(5) 0.2395(6) 0.8386(4) 0.149(2) Uani 1 1 d .
C10 C 0.3792(4) 0.0470(4) 0.8000(4) 0.1122(15) Uani 1 1 d .
C11 C 0.3966(4) 0.1676(4) 0.9272(3) 0.1230(19) Uani 1 1 d .
H1 H 0.3894 0.4935 0.4820 0.098 Uiso 1 1 calc R
H2 H 0.1780 0.3526 0.5555 0.120 Uiso 1 1 calc R
H2' H 0.4775 0.2936 0.6736 0.066 Uiso 1 1 calc R
H8A H 0.0818 0.0864 0.7425 0.205 Uiso 1 1 calc R
H8B H 0.1701 0.0341 0.8249 0.205 Uiso 1 1 calc R
H8C H 0.1735 0.0292 0.7223 0.205 Uiso 1 1 calc R
H9A H 0.1076 0.2454 0.8115 0.223 Uiso 1 1 calc R
H9B H 0.2157 0.3018 0.8353 0.223 Uiso 1 1 calc R
H9C H 0.2021 0.2196 0.9031 0.223 Uiso 1 1 calc R
H10A H 0.4552 0.0424 0.8262 0.168 Uiso 1 1 calc R
H10B H 0.3571 0.0386 0.7331 0.168 Uiso 1 1 calc R
H10C H 0.3477 -0.0033 0.8266 0.168 Uiso 1 1 calc R
H11A H 0.4717 0.1569 0.9445 0.185 Uiso 1 1 calc R
H11B H 0.3678 0.1239 0.9624 0.185 Uiso 1 1 calc R
H11C H 0.3835 0.2344 0.9407 0.185 Uiso 1 1 calc R

loop_
_atom_site_aniso_label
_atom_site_aniso_U_11
_atom_site_aniso_U_22
_atom_site_aniso_U_33
_atom_site_aniso_U_23
_atom_site_aniso_U_13
_atom_site_aniso_U_12
O1 0.0786(17) 0.105(2) 0.0977(18) 0.0282(15) 0.0379(14) 0.0087(14)
O2 0.102(2) 0.153(3) 0.104(2) 0.045(2) 0.0324(18) 0.041(2)
O3 0.0756(19) 0.128(3) 0.133(3) 0.013(2) 0.0133(18) -0.0128(17)
N1 0.089(2) 0.089(2) 0.0742(18) 0.0135(15) 0.0360(15) 0.0161(16)
N2 0.094(2) 0.108(3) 0.098(2) -0.009(2) 0.0329(19) 0.0090(19)
N3 0.0615(17) 0.090(2) 0.090(2) -0.0006(16) 0.0198(15) -0.0086(14)
N4 0.0736(18) 0.088(2) 0.0690(17) 0.0001(14) 0.0287(15) -0.0105(14)
C1 0.072(2) 0.0658(19) 0.0610(17) -0.0071(14) 0.0202(15) 0.0069(15)
C2 0.0524(15) 0.0637(17) 0.0535(15) 0.0086(12) 0.0228(12) 0.0079(12)
C3 0.079(2) 0.080(2) 0.070(2) 0.0050(16) 0.0292(17) 0.0128(17)
C4 0.088(3) 0.096(3) 0.069(2) 0.0117(19) 0.0308(19) 0.019(2)
C5 0.0663(19) 0.073(2) 0.0699(19) -0.0102(16) 0.0255(16) -0.0024(15)
C6 0.077(2) 0.115(3) 0.094(3) 0.006(2) 0.037(2) -0.017(2)
C7 0.080(2) 0.098(3) 0.078(2) 0.0067(19) 0.0342(18) -0.0162(19)
C8 0.093(3) 0.146(5) 0.156(5) 0.043(4) 0.022(3) -0.044(3)
C9 0.133(4) 0.205(7) 0.134(4) -0.012(4) 0.080(4) 0.032(4)
C10 0.119(3) 0.100(3) 0.128(4) 0.027(3) 0.055(3) 0.000(3)
C11 0.117(3) 0.171(5) 0.079(3) 0.020(3) 0.031(2) -0.053(3)

loop_
_atom_type_symbol
_atom_type_description
_atom_type_scat_dispersion_real
_atom_type_scat_dispersion_imag
_atom_type_scat_source
C C 0.0033 0.0016 'International Tables Vol C Tables 4.2.6.8 and 6.1.1.4'
H H 0.0000 0.0000 'International Tables Vol C Tables 4.2.6.8 and 6.1.1.4'
N N 0.0061 0.0033 'International Tables Vol C Tables 4.2.6.8 and 6.1.1.4'
O O 0.0106 0.0060 'International Tables Vol C Tables 4.2.6.8 and 6.1.1.4'

loop_
_diffrn_radiation_wavelength_id
all

loop_
_geom_angle_atom_site_label_1
_geom_angle_atom_site_label_2
_geom_angle_atom_site_label_3
_geom_angle
C3 N1 C4 125.9(3)
C1 N2 C4 120.6(3)
O3 N3 C5 126.5(3)
O3 N3 C6 124.3(3)
C5 N3 C6 108.7(3)
C5 N4 C7 108.7(3)
N2 C1 C2 119.8(3)
N2 C1 C5 125.2(3)
C2 C1 C5 114.8(3)
C3 C2 C1 123.6(3)
O1 C3 C2 122.5(3)
O1 C3 N1 122.3(3)
C2 C3 N1 115.2(3)
O2 C4 N1 120.8(4)
O2 C4 N2 124.6(4)
N1 C4 N2 114.6(3)
N4 C5 N3 113.4(3)
N4 C5 C1 123.0(3)
N3 C5 C1 123.5(3)
N3 C6 C9 105.3(4)
N3 C6 C8 108.5(4)
C9 C6 C8 112.3(4)
N3 C6 C7 99.8(3)
C9 C6 C7 113.8(4)
C8 C6 C7 115.6(4)
N4 C7 C11 109.0(3)
N4 C7 C10 105.3(3)
C11 C7 C10 108.6(4)
N4 C7 C6 104.2(3)
C11 C7 C6 115.0(4)
C10 C7 C6 114.0(4)
C3 N1 H1 117.0
C4 N1 H1 117.0
C1 N2 H2 119.7
C4 N2 H2 119.7
C3 C2 H2 118.2
C1 C2 H2 118.2
C6 C8 H8A 109.5
C6 C8 H8B 109.5
H8A C8 H8B 109.5
C6 C8 H8C 109.5
H8A C8 H8C 109.5
H8B C8 H8C 109.5
C6 C9 H9A 109.5
C6 C9 H9B 109.5
H9A C9 H9B 109.5
C6 C9 H9C 109.5
H9A C9 H9C 109.5
H9B C9 H9C 109.5
C7 C10 H10A 109.5
C7 C10 H10B 109.5
H10A C10 H10B 109.5
C7 C10 H10C 109.5
H10A C10 H10C 109.5
H10B C10 H10C 109.5
C7 C11 H11A 109.5
C7 C11 H11B 109.5
H11A C11 H11B 109.5
C7 C11 H11C 109.5
H11A C11 H11C 109.5
H11B C11 H11C 109.5

loop_
_geom_bond_atom_site_label_1
_geom_bond_atom_site_label_2
_geom_bond_distance
O1 C3 1.225(4)
O2 C4 1.223(4)
O3 N3 1.263(4)
N1 C3 1.372(4)
N1 C4 1.374(5)
N2 C1 1.344(5)
N2 C4 1.442(5)
N3 C5 1.384(4)
N3 C6 1.495(5)
N4 C5 1.285(4)
N4 C7 1.498(4)
C1 C2 1.368(4)
C1 C5 1.469(5)
C2 C3 1.358(4)
C6 C9 1.516(7)
C6 C8 1.525(7)
C6 C7 1.541(6)
C7 C11 1.524(6)
C7 C10 1.526(6)
N1 H1 0.8600
N2 H2 0.8600
C2 H2 0.9300
C8 H8A 0.9600
C8 H8B 0.9600
C8 H8C 0.9600
C9 H9A 0.9600
C9 H9B 0.9600
C9 H9C 0.9600
C10 H10A 0.9600
C10 H10B 0.9600
C10 H10C 0.9600
C11 H11A 0.9600
C11 H11B 0.9600
C11 H11C 0.9600
